data_4024455
loop_
_publ_author_name
'Oleg N. Chupakhin'
'Irina A. Utepova'
'Mikhail V. Varaksin'
'Evgeny V. Tretyakov'
'Galina V. Romanenko'
'Dmitry V. Stass'
'Victor I. Ovcharenko'

_publ_section_title
;
SNH Approach in the Synthesis of Nitronyl Nitroxides
;
_journal_name_full 'Journal of Organic Chemistry'
_journal_page_first 2870
_journal_page_last 2872
_journal_paper_doi 10.1021/jo900085s
_journal_volume 74
_journal_year 2009
_chemical_formula_sum 'C15 H17 N4 O3'
_chemical_formula_weight 301.33
_chemical_name_systematic
;
 4,4,5,5-Tetramethyl-2-(1-oxidoquinoxalin-2-yl)
 -4,5-dihydro-1H-imidazole 3-Oxide 1-Oxyl
;
_space_group_IT_number 2
_symmetry_cell_setting triclinic
_symmetry_space_group_name_Hall '-P 1'
_symmetry_space_group_name_H-M 'P -1'
_atom_sites_solution_hydrogens geom
_atom_sites_solution_primary direct
_atom_sites_solution_secondary difmap
_audit_creation_method SHELXL-97
_cell_angle_alpha 68.789(7)
_cell_angle_beta 68.106(6)
_cell_angle_gamma 67.542(6)
_cell_formula_units_Z 4
_cell_length_a 10.803(4)
_cell_length_b 11.128(5)
_cell_length_c 14.440(6)
_cell_measurement_reflns_used 2306
_cell_measurement_temperature 218(2)
_cell_measurement_theta_max 25.62
_cell_measurement_theta_min 2.27
_cell_volume 1439.0(11)
_computing_cell_refinement 'Bruker SMART'
_computing_data_collection 'Bruker SMART'
_computing_data_reduction 'Bruker SAINT'
_computing_molecular_graphics 'Bruker SHELXTL'
_computing_publication_material 'Bruker SHELXTL'
_computing_structure_refinement 'SHELXL-97 (Sheldrick, 1997)'
_computing_structure_solution 'SHELXS-97 (Sheldrick, 1990)'
_diffrn_ambient_temperature 218(2)
_diffrn_measured_fraction_theta_full 0.985
_diffrn_measured_fraction_theta_max 0.985
_diffrn_measurement_device_type 'CCD area detector'
_diffrn_measurement_method 'phi and omega scans'
_diffrn_radiation_monochromator graphite
_diffrn_radiation_source 'fine-focus sealed tube'
_diffrn_radiation_type MoK\a
_diffrn_radiation_wavelength 0.71073
_diffrn_reflns_av_R_equivalents 0.0856
_diffrn_reflns_av_sigmaI/netI 0.1078
_diffrn_reflns_limit_h_max 13
_diffrn_reflns_limit_h_min -13
_diffrn_reflns_limit_k_max 13
_diffrn_reflns_limit_k_min -13
_diffrn_reflns_limit_l_max 18
_diffrn_reflns_limit_l_min -18
_diffrn_reflns_number 9508
_diffrn_reflns_theta_full 26.46
_diffrn_reflns_theta_max 26.46
_diffrn_reflns_theta_min 2.05
_exptl_absorpt_coefficient_mu 0.100
_exptl_absorpt_correction_type none
_exptl_crystal_density_diffrn 1.391
_exptl_crystal_density_method 'not measured'
_exptl_crystal_F_000 636
_refine_diff_density_max 0.437
_refine_diff_density_min -0.336
_refine_diff_density_rms 0.089
_refine_ls_extinction_method none
_refine_ls_goodness_of_fit_ref 1.026
_refine_ls_hydrogen_treatment mixed
_refine_ls_matrix_type full
_refine_ls_number_parameters 533
_refine_ls_number_reflns 5853
_refine_ls_number_restraints 0
_refine_ls_restrained_S_all 1.026
_refine_ls_R_factor_all 0.1123
_refine_ls_R_factor_gt 0.0787
_refine_ls_shift/su_max 0.000
_refine_ls_shift/su_mean 0.000
_refine_ls_structure_factor_coef Fsqd
_refine_ls_weighting_details 'calc w=1/[\s^2^(Fo^2^)+(0.1128P)^2^+0.4753P] where P=(Fo^2^+2Fc^2^)/3'
_refine_ls_weighting_scheme calc
_refine_ls_wR_factor_gt 0.2020
_refine_ls_wR_factor_ref 0.2221
_reflns_number_gt 3989
_reflns_number_total 5853
_reflns_threshold_expression >2sigma(I)
_cod_data_source_file jo900085s_si_009.cif
_cod_data_source_block xa2
_cod_depositor_comments
;
The following automatic conversions were performed:
'_symmetry_cell_setting' value 'Triclinic' changed to 'triclinic'
according to '/home/saulius/struct/CIF-dictionaries/cif_core.dic'
dictionary named 'cif_core.dic' version 2.4.1 from 2010-06-29.

Automatic conversion script
Id: cif_fix_enum 1527 2010-12-29 10:47:43Z saulius 
;
_cod_original_sg_symbol_H-M P-1
_cod_database_code 4024455

loop_
_symmetry_equiv_pos_as_xyz
'x, y, z'
'-x, -y, -z'

loop_
_atom_site_label
_atom_site_type_symbol
_atom_site_fract_x
_atom_site_fract_y
_atom_site_fract_z
_atom_site_U_iso_or_equiv
_atom_site_adp_type
_atom_site_occupancy
_atom_site_symmetry_multiplicity
_atom_site_calc_flag
_atom_site_refinement_flags
_atom_site_disorder_assembly
_atom_site_disorder_group
O1 O 0.3309(3) 0.5261(2) 0.08643(19) 0.0317(6) Uani 1 1 d . . .
N1 N 0.3571(3) 0.4056(3) 0.0859(2) 0.0212(6) Uani 1 1 d . . .
C1 C 0.4240(3) 0.2874(3) 0.1612(2) 0.0221(7) Uani 1 1 d . . .
O2 O 0.3624(3) 0.1631(2) -0.0091(2) 0.0319(6) Uani 1 1 d . . .
N2 N 0.3760(3) 0.2323(3) 0.0382(2) 0.0215(6) Uani 1 1 d . . .
C2 C 0.3103(4) 0.2697(4) 0.2613(3) 0.0261(7) Uani 1 1 d . . .
H2A H 0.273(4) 0.349(5) 0.283(3) 0.051(13) Uiso 1 1 d . . .
H2B H 0.338(3) 0.191(3) 0.314(3) 0.017(8) Uiso 1 1 d . . .
H2C H 0.225(5) 0.255(4) 0.255(4) 0.063(15) Uiso 1 1 d . . .
O3 O 0.0739(2) 0.5540(2) 0.05837(17) 0.0278(6) Uani 1 1 d . . .
C3 C 0.5398(4) 0.3167(4) 0.1753(3) 0.0300(8) Uani 1 1 d . . .
H3A H 0.493(5) 0.390(5) 0.210(4) 0.063(15) Uiso 1 1 d . . .
H3B H 0.600(4) 0.348(4) 0.108(4) 0.048(12) Uiso 1 1 d . . .
H3C H 0.603(5) 0.230(5) 0.217(4) 0.065(15) Uiso 1 1 d . . .
C4 C 0.4714(3) 0.1746(3) 0.1064(2) 0.0222(7) Uani 1 1 d . . .
C5 C 0.6183(4) 0.1577(4) 0.0330(3) 0.0306(8) Uani 1 1 d . . .
H5A H 0.635(3) 0.087(3) -0.008(3) 0.016(8) Uiso 1 1 d . . .
H5B H 0.696(5) 0.115(5) 0.072(4) 0.067(15) Uiso 1 1 d . . .
H5C H 0.624(4) 0.257(4) -0.015(3) 0.036(10) Uiso 1 1 d . . .
C6 C 0.4558(4) 0.0394(4) 0.1768(3) 0.0297(8) Uani 1 1 d . . .
H6A H 0.498(4) -0.034(4) 0.130(3) 0.044(12) Uiso 1 1 d . . .
H6B H 0.355(4) 0.056(3) 0.222(3) 0.022(9) Uiso 1 1 d . . .
H6C H 0.496(5) 0.015(4) 0.226(4) 0.053(14) Uiso 1 1 d . . .
C7 C 0.3247(3) 0.3649(3) 0.0237(3) 0.0222(7) Uani 1 1 d . . .
C8 C 0.2592(3) 0.4534(3) -0.0571(2) 0.0216(7) Uani 1 1 d . . .
C9 C 0.3200(4) 0.4443(4) -0.1598(3) 0.0264(8) Uani 1 1 d . . .
H9A H 0.391(4) 0.383(3) -0.170(3) 0.015(9) Uiso 1 1 d . . .
N10 N 0.2752(3) 0.5288(3) -0.2384(2) 0.0288(7) Uani 1 1 d . . .
C11 C 0.1610(4) 0.6340(3) -0.2160(3) 0.0253(7) Uani 1 1 d . . .
C12 C 0.1081(4) 0.7310(4) -0.2967(3) 0.0335(9) Uani 1 1 d . . .
H12B H 0.159(4) 0.721(4) -0.367(3) 0.042(12) Uiso 1 1 d . . .
C13 C -0.0044(4) 0.8362(4) -0.2773(3) 0.0365(10) Uani 1 1 d . . .
H13B H -0.042(4) 0.899(4) -0.328(3) 0.024(9) Uiso 1 1 d . . .
C14 C -0.0721(4) 0.8466(4) -0.1766(3) 0.0337(9) Uani 1 1 d . . .
H14B H -0.141(4) 0.914(4) -0.170(3) 0.023(10) Uiso 1 1 d . . .
C15 C -0.0275(4) 0.7532(4) -0.0957(3) 0.0284(8) Uani 1 1 d . . .
H15B H -0.066(4) 0.752(4) -0.031(3) 0.029(10) Uiso 1 1 d . . .
C16 C 0.0903(3) 0.6475(3) -0.1159(3) 0.0232(7) Uani 1 1 d . . .
N17 N 0.1403(3) 0.5496(3) -0.0346(2) 0.0214(6) Uani 1 1 d . . .
O1A O 0.8224(3) 0.0361(2) 0.21114(19) 0.0321(6) Uani 1 1 d . . .
O2A O 0.8787(3) -0.3246(3) 0.49006(19) 0.0401(7) Uani 1 1 d . . .
O3A O 0.5715(2) 0.0492(2) 0.37731(18) 0.0290(6) Uani 1 1 d . . .
N2A N 0.8881(3) -0.2569(3) 0.3966(2) 0.0270(7) Uani 1 1 d . . .
N1A N 0.8584(3) -0.0843(3) 0.2632(2) 0.0232(6) Uani 1 1 d . . .
C4A C 0.9811(4) -0.3121(3) 0.3067(3) 0.0281(8) Uani 1 1 d . . .
C6A C 1.1285(5) -0.3242(5) 0.3025(4) 0.0447(11) Uani 1 1 d . . .
H6AA H 1.159(6) -0.393(6) 0.357(4) 0.083(19) Uiso 1 1 d . . .
H6AB H 1.130(5) -0.211(5) 0.300(4) 0.082(17) Uiso 1 1 d . . .
H6AC H 1.198(5) -0.368(4) 0.245(4) 0.050(13) Uiso 1 1 d . . .
C5A C 0.9701(5) -0.4505(4) 0.3216(3) 0.0358(9) Uani 1 1 d . . .
H5AA H 1.012(4) -0.520(4) 0.382(3) 0.036(10) Uiso 1 1 d . . .
H5AB H 1.030(4) -0.488(4) 0.259(3) 0.034(10) Uiso 1 1 d . . .
H5AC H 0.878(5) -0.457(4) 0.326(3) 0.053(13) Uiso 1 1 d . . .
C1A C 0.9264(3) -0.2005(3) 0.2170(3) 0.0244(7) Uani 1 1 d . . .
C3A C 1.0393(4) -0.1678(4) 0.1185(3) 0.0337(9) Uani 1 1 d . . .
H3AA H 0.996(4) -0.099(4) 0.068(4) 0.051(13) Uiso 1 1 d . . .
H3AB H 1.099(5) -0.258(5) 0.095(4) 0.059(14) Uiso 1 1 d . . .
H3AC H 1.106(4) -0.132(3) 0.131(3) 0.024(9) Uiso 1 1 d . . .
C2A C 0.8136(4) -0.2246(4) 0.1929(3) 0.0276(8) Uani 1 1 d . . .
H2AA H 0.770(4) -0.139(4) 0.152(3) 0.030(10) Uiso 1 1 d . . .
H2AB H 0.729(3) -0.226(3) 0.256(2) 0.012(8) Uiso 1 1 d . . .
H2AC H 0.868(4) -0.316(4) 0.162(3) 0.037(11) Uiso 1 1 d . . .
C7A C 0.8315(3) -0.1248(3) 0.3660(3) 0.0255(7) Uani 1 1 d . . .
C8A C 0.7664(4) -0.0355(3) 0.4340(3) 0.0254(7) Uani 1 1 d . . .
C9A C 0.8336(4) -0.0350(4) 0.4997(3) 0.0294(8) Uani 1 1 d . . .
H9AA H 0.919(4) -0.101(4) 0.504(3) 0.041(12) Uiso 1 1 d . . .
N10A N 0.7892(3) 0.0508(3) 0.5545(2) 0.0316(7) Uani 1 1 d . . .
C11A C 0.6671(4) 0.1465(3) 0.5448(3) 0.0283(8) Uani 1 1 d . . .
C15A C 0.4663(4) 0.2513(4) 0.4748(3) 0.0305(8) Uani 1 1 d . . .
H15A H 0.423(5) 0.242(4) 0.436(4) 0.056(14) Uiso 1 1 d . . .
C14A C 0.4194(4) 0.3477(4) 0.5260(3) 0.0359(9) Uani 1 1 d . . .
H14A H 0.340(4) 0.412(3) 0.523(3) 0.020(9) Uiso 1 1 d . . .
C13A C 0.4934(5) 0.3454(4) 0.5878(3) 0.0384(10) Uani 1 1 d . . .
H13A H 0.464(4) 0.406(4) 0.616(3) 0.038(12) Uiso 1 1 d . . .
C12A C 0.6141(4) 0.2475(4) 0.5974(3) 0.0350(9) Uani 1 1 d . . .
H12A H 0.670(4) 0.240(4) 0.641(3) 0.033(10) Uiso 1 1 d . . .
C16A C 0.5911(3) 0.1515(3) 0.4825(2) 0.0226(7) Uani 1 1 d . . .
N17A N 0.6413(3) 0.0534(3) 0.4293(2) 0.0221(6) Uani 1 1 d . . .

loop_
_atom_site_aniso_label
_atom_site_aniso_U_11
_atom_site_aniso_U_22
_atom_site_aniso_U_33
_atom_site_aniso_U_23
_atom_site_aniso_U_13
_atom_site_aniso_U_12
O1 0.0481(16) 0.0168(12) 0.0344(14) -0.0065(10) -0.0181(12) -0.0071(11)
N1 0.0263(14) 0.0154(13) 0.0231(14) -0.0040(11) -0.0109(12) -0.0041(11)
C1 0.0279(17) 0.0160(16) 0.0246(17) -0.0017(13) -0.0131(14) -0.0059(14)
O2 0.0407(15) 0.0287(14) 0.0365(14) -0.0148(11) -0.0178(12) -0.0075(12)
N2 0.0222(14) 0.0182(14) 0.0235(14) -0.0075(11) -0.0065(11) -0.0028(11)
C2 0.0284(18) 0.0250(19) 0.0226(18) -0.0069(15) -0.0077(14) -0.0036(15)
O3 0.0342(13) 0.0267(13) 0.0187(12) -0.0051(10) -0.0062(10) -0.0066(11)
C3 0.0286(19) 0.032(2) 0.034(2) -0.0076(17) -0.0112(16) -0.0117(17)
C4 0.0206(16) 0.0219(17) 0.0230(16) -0.0055(13) -0.0067(13) -0.0044(13)
C5 0.0228(18) 0.029(2) 0.036(2) -0.0076(17) -0.0079(16) -0.0038(15)
C6 0.033(2) 0.0229(19) 0.032(2) -0.0018(16) -0.0136(17) -0.0073(16)
C7 0.0218(16) 0.0216(17) 0.0237(16) -0.0061(13) -0.0069(13) -0.0057(14)
C8 0.0238(16) 0.0204(16) 0.0216(16) -0.0043(13) -0.0079(13) -0.0068(14)
C9 0.0269(19) 0.0246(19) 0.0273(18) -0.0122(15) -0.0057(15) -0.0035(16)
N10 0.0329(16) 0.0321(17) 0.0230(15) -0.0071(13) -0.0077(13) -0.0109(14)
C11 0.0289(18) 0.0300(19) 0.0233(17) -0.0055(14) -0.0088(14) -0.0146(15)
C12 0.041(2) 0.033(2) 0.031(2) -0.0001(17) -0.0163(18) -0.0160(18)
C13 0.045(2) 0.030(2) 0.041(2) 0.0103(18) -0.030(2) -0.0168(18)
C14 0.034(2) 0.024(2) 0.047(2) -0.0012(17) -0.0223(19) -0.0075(17)
C15 0.0295(19) 0.0271(19) 0.032(2) -0.0073(16) -0.0114(16) -0.0081(16)
C16 0.0260(17) 0.0237(17) 0.0249(17) -0.0041(14) -0.0121(14) -0.0092(14)
N17 0.0261(15) 0.0198(14) 0.0188(14) -0.0038(11) -0.0074(11) -0.0067(12)
O1A 0.0420(15) 0.0218(13) 0.0297(14) -0.0004(11) -0.0138(12) -0.0081(11)
O2A 0.0557(18) 0.0297(14) 0.0238(13) -0.0023(11) -0.0200(13) 0.0041(13)
O3A 0.0301(13) 0.0347(14) 0.0290(13) -0.0092(11) -0.0148(11) -0.0088(11)
N2A 0.0318(16) 0.0229(15) 0.0243(15) -0.0091(12) -0.0125(13) 0.0018(13)
N1A 0.0272(15) 0.0200(14) 0.0231(14) -0.0040(12) -0.0097(12) -0.0061(12)
C4A 0.0265(18) 0.0254(18) 0.033(2) -0.0115(15) -0.0143(15) 0.0020(15)
C6A 0.031(2) 0.053(3) 0.051(3) -0.022(2) -0.020(2) 0.002(2)
C5A 0.046(2) 0.0231(19) 0.035(2) -0.0079(17) -0.0191(19) 0.0016(18)
C1A 0.0282(18) 0.0221(17) 0.0227(17) -0.0050(14) -0.0097(14) -0.0053(14)
C3A 0.033(2) 0.035(2) 0.030(2) -0.0105(18) 0.0010(17) -0.0141(18)
C2A 0.0297(19) 0.0255(19) 0.0283(19) -0.0081(15) -0.0125(16) -0.0029(16)
C7A 0.0257(17) 0.0279(18) 0.0241(17) -0.0072(14) -0.0088(14) -0.0066(15)
C8A 0.0263(17) 0.0225(17) 0.0253(17) -0.0068(14) -0.0093(14) -0.0020(14)
C9A 0.0291(19) 0.033(2) 0.0268(19) -0.0093(16) -0.0118(15) -0.0046(17)
N10A 0.0356(17) 0.0320(17) 0.0317(17) -0.0102(14) -0.0174(14) -0.0046(14)
C11A 0.035(2) 0.0255(18) 0.0251(18) -0.0063(14) -0.0084(15) -0.0096(16)
C15A 0.0294(19) 0.0286(19) 0.0301(19) -0.0045(16) -0.0081(16) -0.0075(16)
C14A 0.036(2) 0.028(2) 0.037(2) -0.0087(17) -0.0025(18) -0.0078(18)
C13A 0.051(3) 0.029(2) 0.033(2) -0.0158(18) 0.0001(19) -0.014(2)
C12A 0.045(2) 0.035(2) 0.030(2) -0.0131(17) -0.0099(18) -0.0119(18)
C16A 0.0260(17) 0.0198(17) 0.0179(15) -0.0055(13) -0.0022(13) -0.0054(14)
N17A 0.0255(14) 0.0247(15) 0.0191(14) -0.0025(11) -0.0096(11) -0.0096(12)

loop_
_atom_type_symbol
_atom_type_description
_atom_type_scat_dispersion_real
_atom_type_scat_dispersion_imag
_atom_type_scat_source
C C 0.0033 0.0016 'International Tables Vol C Tables 4.2.6.8 and 6.1.1.4'
H H 0.0000 0.0000 'International Tables Vol C Tables 4.2.6.8 and 6.1.1.4'
N N 0.0061 0.0033 'International Tables Vol C Tables 4.2.6.8 and 6.1.1.4'
O O 0.0106 0.0060 'International Tables Vol C Tables 4.2.6.8 and 6.1.1.4'

loop_
_geom_angle_atom_site_label_1
_geom_angle_atom_site_label_2
_geom_angle_atom_site_label_3
_geom_angle
_geom_angle_site_symmetry_1
_geom_angle_site_symmetry_3
_geom_angle_publ_flag
O1 N1 C7 125.9(3) . . ?
O1 N1 C1 123.1(3) . . ?
C7 N1 C1 110.9(3) . . ?
N1 C1 C3 109.4(3) . . ?
N1 C1 C2 106.1(3) . . ?
C3 C1 C2 111.0(3) . . ?
N1 C1 C4 100.8(2) . . ?
C3 C1 C4 115.0(3) . . ?
C2 C1 C4 113.6(3) . . ?
O2 N2 C7 125.5(3) . . ?
O2 N2 C4 122.7(3) . . ?
C7 N2 C4 111.2(3) . . ?
N2 C4 C6 110.7(3) . . ?
N2 C4 C5 105.3(3) . . ?
C6 C4 C5 109.9(3) . . ?
N2 C4 C1 101.1(2) . . ?
C6 C4 C1 115.3(3) . . ?
C5 C4 C1 113.8(3) . . ?
N2 C7 N1 110.4(3) . . ?
N2 C7 C8 124.4(3) . . ?
N1 C7 C8 124.8(3) . . ?
N17 C8 C9 119.0(3) . . ?
N17 C8 C7 119.4(3) . . ?
C9 C8 C7 121.5(3) . . ?
N10 C9 C8 125.1(3) . . ?
C9 N10 C11 115.4(3) . . ?
N10 C11 C16 123.3(3) . . ?
N10 C11 C12 119.0(3) . . ?
C16 C11 C12 117.7(3) . . ?
C13 C12 C11 120.5(4) . . ?
C12 C13 C14 120.2(4) . . ?
C15 C14 C13 121.5(4) . . ?
C14 C15 C16 118.3(4) . . ?
C15 C16 C11 121.8(3) . . ?
C15 C16 N17 120.0(3) . . ?
C11 C16 N17 118.2(3) . . ?
O3 N17 C8 121.4(3) . . ?
O3 N17 C16 120.1(3) . . ?
C8 N17 C16 118.5(3) . . ?
O2A N2A C7A 125.1(3) . . ?
O2A N2A C4A 123.7(3) . . ?
C7A N2A C4A 110.7(3) . . ?
O1A N1A C7A 125.4(3) . . ?
O1A N1A C1A 123.4(3) . . ?
C7A N1A C1A 111.1(3) . . ?
N2A C4A C5A 110.7(3) . . ?
N2A C4A C6A 105.8(3) . . ?
C5A C4A C6A 109.4(3) . . ?
N2A C4A C1A 101.1(3) . . ?
C5A C4A C1A 115.1(3) . . ?
C6A C4A C1A 114.0(3) . . ?
N1A C1A C2A 106.7(3) . . ?
N1A C1A C3A 109.7(3) . . ?
C2A C1A C3A 110.3(3) . . ?
N1A C1A C4A 101.0(3) . . ?
C2A C1A C4A 113.8(3) . . ?
C3A C1A C4A 114.6(3) . . ?
N2A C7A N1A 110.6(3) . . ?
N2A C7A C8A 124.2(3) . . ?
N1A C7A C8A 124.7(3) . . ?
N17A C8A C9A 119.5(3) . . ?
N17A C8A C7A 118.8(3) . . ?
C9A C8A C7A 121.6(3) . . ?
N10A C9A C8A 125.3(3) . . ?
C9A N10A C11A 115.4(3) . . ?
N10A C11A C12A 119.5(3) . . ?
N10A C11A C16A 123.1(3) . . ?
C12A C11A C16A 117.4(3) . . ?
C14A C15A C16A 119.4(4) . . ?
C15A C14A C13A 120.3(4) . . ?
C12A C13A C14A 120.9(4) . . ?
C13A C12A C11A 120.6(4) . . ?
N17A C16A C15A 120.1(3) . . ?
N17A C16A C11A 118.7(3) . . ?
C15A C16A C11A 121.3(3) . . ?
O3A N17A C8A 121.6(3) . . ?
O3A N17A C16A 120.7(3) . . ?
C8A N17A C16A 117.8(3) . . ?

loop_
_geom_bond_atom_site_label_1
_geom_bond_atom_site_label_2
_geom_bond_distance
_geom_bond_site_symmetry_2
_geom_bond_publ_flag
O1 N1 1.263(3) . ?
N1 C7 1.336(4) . ?
N1 C1 1.503(4) . ?
C1 C3 1.504(5) . ?
C1 C2 1.514(5) . ?
C1 C4 1.546(5) . ?
O2 N2 1.274(3) . ?
N2 C7 1.329(4) . ?
N2 C4 1.495(4) . ?
O3 N17 1.273(3) . ?
C4 C6 1.511(5) . ?
C4 C5 1.530(5) . ?
C7 C8 1.443(4) . ?
C8 N17 1.338(4) . ?
C8 C9 1.405(5) . ?
C9 N10 1.302(5) . ?
N10 C11 1.367(5) . ?
C11 C16 1.394(5) . ?
C11 C12 1.402(5) . ?
C12 C13 1.350(6) . ?
C13 C14 1.388(6) . ?
C14 C15 1.355(5) . ?
C15 C16 1.384(5) . ?
C16 N17 1.398(4) . ?
O1A N1A 1.266(3) . ?
O2A N2A 1.273(4) . ?
O3A N17A 1.268(3) . ?
N2A C7A 1.332(4) . ?
N2A C4A 1.485(5) . ?
N1A C7A 1.337(4) . ?
N1A C1A 1.479(4) . ?
C4A C5A 1.520(5) . ?
C4A C6A 1.527(5) . ?
C4A C1A 1.553(5) . ?
C1A C2A 1.520(5) . ?
C1A C3A 1.522(5) . ?
C7A C8A 1.450(5) . ?
C8A N17A 1.345(4) . ?
C8A C9A 1.396(5) . ?
C9A N10A 1.297(5) . ?
N10A C11A 1.360(5) . ?
C11A C12A 1.403(5) . ?
C11A C16A 1.404(5) . ?
C15A C14A 1.354(5) . ?
C15A C16A 1.394(5) . ?
C14A C13A 1.392(6) . ?
C13A C12A 1.359(6) . ?
C16A N17A 1.385(4) . ?

loop_
_geom_torsion_atom_site_label_1
_geom_torsion_atom_site_label_2
_geom_torsion_atom_site_label_3
_geom_torsion_atom_site_label_4
_geom_torsion
_geom_torsion_site_symmetry_1
_geom_torsion_site_symmetry_2
_geom_torsion_site_symmetry_3
_geom_torsion_site_symmetry_4
_geom_torsion_publ_flag
O1 N1 C1 C3 -41.9(4) . . . . ?
C7 N1 C1 C3 141.0(3) . . . . ?
O1 N1 C1 C2 78.0(4) . . . . ?
C7 N1 C1 C2 -99.2(3) . . . . ?
O1 N1 C1 C4 -163.4(3) . . . . ?
C7 N1 C1 C4 19.4(3) . . . . ?
O2 N2 C4 C6 -45.3(4) . . . . ?
C7 N2 C4 C6 143.0(3) . . . . ?
O2 N2 C4 C5 73.4(3) . . . . ?
C7 N2 C4 C5 -98.3(3) . . . . ?
O2 N2 C4 C1 -167.9(3) . . . . ?
C7 N2 C4 C1 20.4(3) . . . . ?
N1 C1 C4 N2 -22.1(3) . . . . ?
C3 C1 C4 N2 -139.7(3) . . . . ?
C2 C1 C4 N2 90.9(3) . . . . ?
N1 C1 C4 C6 -141.5(3) . . . . ?
C3 C1 C4 C6 100.9(3) . . . . ?
C2 C1 C4 C6 -28.5(4) . . . . ?
N1 C1 C4 C5 90.2(3) . . . . ?
C3 C1 C4 C5 -27.3(4) . . . . ?
C2 C1 C4 C5 -156.7(3) . . . . ?
O2 N2 C7 N1 179.7(3) . . . . ?
C4 N2 C7 N1 -8.9(4) . . . . ?
O2 N2 C7 C8 -7.8(5) . . . . ?
C4 N2 C7 C8 163.6(3) . . . . ?
O1 N1 C7 N2 175.4(3) . . . . ?
C1 N1 C7 N2 -7.5(4) . . . . ?
O1 N1 C7 C8 2.9(5) . . . . ?
C1 N1 C7 C8 180.0(3) . . . . ?
N2 C7 C8 N17 135.1(3) . . . . ?
N1 C7 C8 N17 -53.4(4) . . . . ?
N2 C7 C8 C9 -47.3(5) . . . . ?
N1 C7 C8 C9 124.2(4) . . . . ?
N17 C8 C9 N10 5.1(5) . . . . ?
C7 C8 C9 N10 -172.5(3) . . . . ?
C8 C9 N10 C11 0.9(5) . . . . ?
C9 N10 C11 C16 -3.9(5) . . . . ?
C9 N10 C11 C12 178.6(3) . . . . ?
N10 C11 C12 C13 -179.9(3) . . . . ?
C16 C11 C12 C13 2.5(5) . . . . ?
C11 C12 C13 C14 -2.5(5) . . . . ?
C12 C13 C14 C15 0.5(6) . . . . ?
C13 C14 C15 C16 1.5(5) . . . . ?
C14 C15 C16 C11 -1.4(5) . . . . ?
C14 C15 C16 N17 179.6(3) . . . . ?
N10 C11 C16 C15 -178.0(3) . . . . ?
C12 C11 C16 C15 -0.5(5) . . . . ?
N10 C11 C16 N17 1.1(5) . . . . ?
C12 C11 C16 N17 178.5(3) . . . . ?
C9 C8 N17 O3 172.9(3) . . . . ?
C7 C8 N17 O3 -9.4(4) . . . . ?
C9 C8 N17 C16 -7.8(4) . . . . ?
C7 C8 N17 C16 169.9(3) . . . . ?
C15 C16 N17 O3 3.3(4) . . . . ?
C11 C16 N17 O3 -175.7(3) . . . . ?
C15 C16 N17 C8 -175.9(3) . . . . ?
C11 C16 N17 C8 5.0(4) . . . . ?
O2A N2A C4A C5A 45.3(4) . . . . ?
C7A N2A C4A C5A -142.7(3) . . . . ?
O2A N2A C4A C6A -73.1(4) . . . . ?
C7A N2A C4A C6A 98.9(4) . . . . ?
O2A N2A C4A C1A 167.8(3) . . . . ?
C7A N2A C4A C1A -20.2(3) . . . . ?
O1A N1A C1A C2A -75.2(4) . . . . ?
C7A N1A C1A C2A 100.1(3) . . . . ?
O1A N1A C1A C3A 44.2(4) . . . . ?
C7A N1A C1A C3A -140.5(3) . . . . ?
O1A N1A C1A C4A 165.6(3) . . . . ?
C7A N1A C1A C4A -19.1(3) . . . . ?
N2A C4A C1A N1A 22.1(3) . . . . ?
C5A C4A C1A N1A 141.5(3) . . . . ?
C6A C4A C1A N1A -90.9(4) . . . . ?
N2A C4A C1A C2A -91.8(3) . . . . ?
C5A C4A C1A C2A 27.5(4) . . . . ?
C6A C4A C1A C2A 155.2(3) . . . . ?
N2A C4A C1A C3A 139.9(3) . . . . ?
C5A C4A C1A C3A -100.8(4) . . . . ?
C6A C4A C1A C3A 26.9(4) . . . . ?
O2A N2A C7A N1A -179.0(3) . . . . ?
C4A N2A C7A N1A 9.1(4) . . . . ?
O2A N2A C7A C8A 8.7(5) . . . . ?
C4A N2A C7A C8A -163.1(3) . . . . ?
O1A N1A C7A N2A -177.5(3) . . . . ?
C1A N1A C7A N2A 7.3(4) . . . . ?
O1A N1A C7A C8A -5.3(5) . . . . ?
C1A N1A C7A C8A 179.5(3) . . . . ?
N2A C7A C8A N17A -132.7(3) . . . . ?
N1A C7A C8A N17A 56.2(5) . . . . ?
N2A C7A C8A C9A 50.7(5) . . . . ?
N1A C7A C8A C9A -120.4(4) . . . . ?
N17A C8A C9A N10A -4.2(6) . . . . ?
C7A C8A C9A N10A 172.3(3) . . . . ?
C8A C9A N10A C11A -0.1(5) . . . . ?
C9A N10A C11A C12A -177.0(3) . . . . ?
C9A N10A C11A C16A 1.7(5) . . . . ?
C16A C15A C14A C13A -1.5(6) . . . . ?
C15A C14A C13A C12A 0.5(6) . . . . ?
C14A C13A C12A C11A 0.1(6) . . . . ?
N10A C11A C12A C13A 179.1(4) . . . . ?
C16A C11A C12A C13A 0.3(5) . . . . ?
C14A C15A C16A N17A -179.1(3) . . . . ?
C14A C15A C16A C11A 1.9(5) . . . . ?
N10A C11A C16A N17A 1.0(5) . . . . ?
C12A C11A C16A N17A 179.7(3) . . . . ?
N10A C11A C16A C15A 180.0(3) . . . . ?
C12A C11A C16A C15A -1.3(5) . . . . ?
C9A C8A N17A O3A -174.0(3) . . . . ?
C7A C8A N17A O3A 9.3(5) . . . . ?
C9A C8A N17A C16A 6.7(5) . . . . ?
C7A C8A N17A C16A -170.0(3) . . . . ?
C15A C16A N17A O3A -3.5(4) . . . . ?
C11A C16A N17A O3A 175.5(3) . . . . ?
C15A C16A N17A C8A 175.8(3) . . . . ?
C11A C16A N17A C8A -5.2(4) . . . . ?
